data_4034085
loop_
_publ_author_name
'Liu, Jianming'
'Zhang, Yanyan'
'Yue, Yuanyuan'
'Wang, Zhixian'
'Shao, Huibin'
'Zhuo, Kelei'
'Lv, Qingzhang'
'Zhang, Zhiguo'

_publ_section_title
;
 Metal-Free Dehydrogenative Double C-H Sulfuration To Access
 Thieno[2,3-<i>b</i>]indoles Using Elemental Sulfur.
;
_journal_issue 20
_journal_name_full 'The Journal of organic chemistry'
_journal_page_first 12946
_journal_page_last 12959
_journal_paper_doi 10.1021/acs.joc.9b01586
_journal_volume 84
_journal_year 2019
_chemical_formula_sum 'C29 H19 Cl0 N O S'
_chemical_formula_weight 429.51
_space_group_IT_number 14
_space_group_name_Hall '-P 2ybc'
_space_group_name_H-M_alt 'P 1 21/c 1'
_symmetry_cell_setting monoclinic
_symmetry_space_group_name_H-M 'P 1 21/c 1'
_atom_sites_solution_hydrogens geom
_atom_sites_solution_primary direct
_atom_sites_solution_secondary difmap
_audit_creation_method SHELXL-97
_cell_angle_alpha 90.00
_cell_angle_beta 105.3400(10)
_cell_angle_gamma 90.00
_cell_formula_units_Z 4
_cell_length_a 11.68540(10)
_cell_length_b 14.11680(10)
_cell_length_c 15.8786(2)
_cell_measurement_reflns_used 9393
_cell_measurement_temperature 293(2)
_cell_measurement_theta_max 72.2000
_cell_measurement_theta_min 4.2320
_cell_volume 2526.02(4)
_computing_cell_refinement 'CrysAlisPro 1.171.39.46 (Rigaku OD, 2018)'
_computing_data_collection 'CrysAlisPro 1.171.39.46 (Rigaku OD, 2018)'
_computing_data_reduction 'CrysAlisPro 1.171.39.46 (Rigaku OD, 2018)'
_computing_molecular_graphics 'Olex2 (Dolomanov et al., 2009)'
_computing_publication_material 'Olex2 (Dolomanov et al., 2009)'
_computing_structure_refinement 'SHELXL-97 (Sheldrick, 1997)'
_computing_structure_solution 'SHELXS-97 (Sheldrick, 1990)'
_diffrn_ambient_temperature 293(2)
_diffrn_measured_fraction_theta_full 0.989
_diffrn_measured_fraction_theta_max 0.989
_diffrn_measurement_device_type 'SuperNova, Dual, Cu at home/near, EosS2'
_diffrn_measurement_method '\w scans'
_diffrn_radiation_monochromator graphite
_diffrn_radiation_source 'fine-focus sealed tube'
_diffrn_radiation_type CuK\a
_diffrn_radiation_wavelength 1.54184
_diffrn_reflns_av_R_equivalents 0.0310
_diffrn_reflns_av_sigmaI/netI 0.0279
_diffrn_reflns_limit_h_max 14
_diffrn_reflns_limit_h_min -13
_diffrn_reflns_limit_k_max 11
_diffrn_reflns_limit_k_min -17
_diffrn_reflns_limit_l_max 19
_diffrn_reflns_limit_l_min -17
_diffrn_reflns_number 17234
_diffrn_reflns_theta_full 72.28
_diffrn_reflns_theta_max 72.28
_diffrn_reflns_theta_min 3.92
_diffrn_standards_decay_% 0
_diffrn_standards_interval_count 0
_diffrn_standards_interval_time 0
_diffrn_standards_number 0
_exptl_absorpt_coefficient_mu 1.277
_exptl_absorpt_correction_T_max 1.00000
_exptl_absorpt_correction_T_min 0.19398
_exptl_absorpt_correction_type multi-scan
_exptl_absorpt_process_details sadabs
_exptl_crystal_colour colorless
_exptl_crystal_density_diffrn 1.129
_exptl_crystal_density_method 'not measured'
_exptl_crystal_description block
_exptl_crystal_F_000 896
_exptl_crystal_size_max 0.20
_exptl_crystal_size_mid 0.20
_exptl_crystal_size_min 0.20
_platon_squeeze_details ' ?'
_refine_diff_density_max 0.198
_refine_diff_density_min -0.265
_refine_diff_density_rms 0.035
_refine_ls_extinction_method none
_refine_ls_goodness_of_fit_ref 1.050
_refine_ls_hydrogen_treatment constr
_refine_ls_matrix_type full
_refine_ls_number_parameters 289
_refine_ls_number_reflns 4938
_refine_ls_number_restraints 0
_refine_ls_restrained_S_all 1.050
_refine_ls_R_factor_all 0.0422
_refine_ls_R_factor_gt 0.0364
_refine_ls_shift/su_max 0.000
_refine_ls_shift/su_mean 0.000
_refine_ls_structure_factor_coef Fsqd
_refine_ls_weighting_details 'calc w=1/[\s^2^(Fo^2^)+(0.0545P)^2^+0.2430P] where P=(Fo^2^+2Fc^2^)/3'
_refine_ls_weighting_scheme calc
_refine_ls_wR_factor_gt 0.0971
_refine_ls_wR_factor_ref 0.1003
_reflns_number_gt 4275
_reflns_number_total 4938
_reflns_threshold_expression I>2sigma(I)
_cod_data_source_file jo9b01586_si_005.cif
_cod_data_source_block zyy-20180528
_cod_database_code 4034085

loop_
_symmetry_equiv_pos_as_xyz
'x, y, z'
'-x, y+1/2, -z+1/2'
'-x, -y, -z'
'x, -y-1/2, z-1/2'

loop_
_atom_site_label
_atom_site_type_symbol
_atom_site_fract_x
_atom_site_fract_y
_atom_site_fract_z
_atom_site_U_iso_or_equiv
_atom_site_adp_type
_atom_site_occupancy
_atom_site_symmetry_multiplicity
_atom_site_calc_flag
_atom_site_refinement_flags
S10 S 0.84359(3) 0.45759(2) 0.21108(2) 0.03672(10) Uani 1 1 d .
O20 O 0.59552(10) 0.43901(8) 0.21767(8) 0.0544(3) Uani 1 1 d .
N1 N 0.60952(10) 0.82634(7) 0.27798(8) 0.0374(2) Uani 1 1 d .
H1 H 0.5440 0.8576 0.2651 0.045 Uiso 1 1 calc R
C17 C 0.80461(10) 0.63108(8) 0.25244(8) 0.0302(2) Uani 1 1 d .
C8 C 0.74652(10) 0.71719(8) 0.27279(9) 0.0315(3) Uani 1 1 d .
C9 C 0.63322(11) 0.74865(8) 0.23297(9) 0.0326(3) Uani 1 1 d .
C16 C 0.91973(10) 0.63119(9) 0.23495(8) 0.0322(3) Uani 1 1 d .
C18 C 0.75660(11) 0.54198(8) 0.24516(9) 0.0317(3) Uani 1 1 d .
C21 C 0.54296(11) 0.71356(9) 0.15638(9) 0.0354(3) Uani 1 1 d .
C11 C 0.95293(11) 0.54054(9) 0.21339(9) 0.0336(3) Uani 1 1 d .
C7 C 0.79411(11) 0.77920(8) 0.34528(9) 0.0345(3) Uani 1 1 d .
C19 C 0.64437(11) 0.50751(9) 0.25993(9) 0.0356(3) Uani 1 1 d .
C2 C 0.70544(12) 0.84643(9) 0.34604(9) 0.0361(3) Uani 1 1 d .
C27 C 0.59581(12) 0.55098(9) 0.32805(9) 0.0366(3) Uani 1 1 d .
C15 C 0.99776(12) 0.70709(9) 0.23719(10) 0.0421(3) Uani 1 1 d .
H15 H 0.9763 0.7680 0.2492 0.051 Uiso 1 1 calc R
C22 C 0.42245(12) 0.72676(11) 0.15020(10) 0.0463(3) Uani 1 1 d .
H22 H 0.3996 0.7568 0.1953 0.056 Uiso 1 1 calc R
C6 C 0.89973(13) 0.78144(10) 0.41206(10) 0.0468(3) Uani 1 1 d .
H6 H 0.9589 0.7368 0.4141 0.056 Uiso 1 1 calc R
C26 C 0.57379(14) 0.66847(11) 0.08744(10) 0.0463(3) Uani 1 1 d .
H26 H 0.6534 0.6594 0.0896 0.056 Uiso 1 1 calc R
C12 C 1.06258(12) 0.52439(11) 0.19663(10) 0.0430(3) Uani 1 1 d .
H12 H 1.0838 0.4642 0.1823 0.052 Uiso 1 1 calc R
C32 C 0.66920(14) 0.58635(10) 0.40498(10) 0.0457(3) Uani 1 1 d .
H32 H 0.7510 0.5873 0.4131 0.055 Uiso 1 1 calc R
C3 C 0.72163(15) 0.91806(10) 0.40899(10) 0.0471(3) Uani 1 1 d .
H3 H 0.6632 0.9632 0.4077 0.056 Uiso 1 1 calc R
C28 C 0.47306(13) 0.55118(11) 0.31604(11) 0.0487(4) Uani 1 1 d .
H28 H 0.4232 0.5274 0.2647 0.058 Uiso 1 1 calc R
C14 C 1.10635(13) 0.69072(11) 0.22146(11) 0.0500(4) Uani 1 1 d .
H14 H 1.1589 0.7408 0.2239 0.060 Uiso 1 1 calc R
C13 C 1.13838(13) 0.59999(12) 0.20190(11) 0.0504(4) Uani 1 1 d .
H13 H 1.2126 0.5903 0.1922 0.061 Uiso 1 1 calc R
C4 C 0.82671(17) 0.91918(12) 0.47255(11) 0.0572(4) Uani 1 1 d .
H4 H 0.8400 0.9662 0.5151 0.069 Uiso 1 1 calc R
C5 C 0.91442(16) 0.85132(13) 0.47500(11) 0.0581(4) Uani 1 1 d .
H5 H 0.9841 0.8532 0.5199 0.070 Uiso 1 1 calc R
C23 C 0.33684(14) 0.69547(13) 0.07736(12) 0.0583(4) Uani 1 1 d .
H23 H 0.2570 0.7048 0.0740 0.070 Uiso 1 1 calc R
C24 C 0.36865(17) 0.65091(14) 0.01035(12) 0.0629(5) Uani 1 1 d .
H24 H 0.3108 0.6302 -0.0384 0.075 Uiso 1 1 calc R
C25 C 0.48664(17) 0.63705(13) 0.01566(11) 0.0600(4) Uani 1 1 d .
H25 H 0.5083 0.6062 -0.0295 0.072 Uiso 1 1 calc R
C31 C 0.62038(18) 0.62031(13) 0.46980(12) 0.0621(4) Uani 1 1 d .
H31 H 0.6696 0.6429 0.5219 0.075 Uiso 1 1 calc R
C29 C 0.42604(16) 0.58669(14) 0.38060(14) 0.0657(5) Uani 1 1 d .
H29 H 0.3442 0.5877 0.3722 0.079 Uiso 1 1 calc R
C30 C 0.49902(19) 0.62059(14) 0.45703(14) 0.0695(5) Uani 1 1 d .
H30 H 0.4665 0.6439 0.5004 0.083 Uiso 1 1 calc R

loop_
_atom_site_aniso_label
_atom_site_aniso_U_11
_atom_site_aniso_U_22
_atom_site_aniso_U_33
_atom_site_aniso_U_23
_atom_site_aniso_U_13
_atom_site_aniso_U_12
S10 0.03749(18) 0.02500(16) 0.0492(2) -0.00486(12) 0.01414(14) 0.00188(11)
O20 0.0498(6) 0.0468(6) 0.0735(7) -0.0200(5) 0.0282(5) -0.0222(5)
N1 0.0326(5) 0.0302(5) 0.0506(6) -0.0018(5) 0.0133(5) 0.0086(4)
C17 0.0249(6) 0.0249(5) 0.0405(6) -0.0002(5) 0.0083(5) 0.0022(4)
C8 0.0282(6) 0.0242(6) 0.0439(7) 0.0000(5) 0.0125(5) 0.0021(4)
C9 0.0307(6) 0.0253(6) 0.0444(7) 0.0017(5) 0.0147(5) 0.0028(4)
C16 0.0270(6) 0.0288(6) 0.0413(7) -0.0001(5) 0.0100(5) 0.0026(4)
C18 0.0274(6) 0.0264(6) 0.0412(7) -0.0011(5) 0.0089(5) 0.0016(4)
C21 0.0335(6) 0.0302(6) 0.0426(7) 0.0050(5) 0.0103(5) 0.0016(5)
C11 0.0314(6) 0.0306(6) 0.0388(6) -0.0016(5) 0.0094(5) 0.0036(5)
C7 0.0359(6) 0.0257(6) 0.0432(7) 0.0004(5) 0.0128(5) -0.0005(5)
C19 0.0323(6) 0.0281(6) 0.0469(7) 0.0007(5) 0.0112(5) -0.0026(5)
C2 0.0402(7) 0.0276(6) 0.0442(7) 0.0000(5) 0.0179(6) 0.0010(5)
C27 0.0360(7) 0.0284(6) 0.0476(7) 0.0038(5) 0.0152(6) -0.0002(5)
C15 0.0362(7) 0.0339(7) 0.0592(9) -0.0052(6) 0.0176(6) -0.0038(5)
C22 0.0339(7) 0.0537(8) 0.0516(8) 0.0024(7) 0.0122(6) 0.0002(6)
C6 0.0440(8) 0.0401(7) 0.0517(8) 0.0017(6) 0.0049(6) 0.0033(6)
C26 0.0446(8) 0.0462(8) 0.0481(8) -0.0013(6) 0.0126(6) 0.0063(6)
C12 0.0372(7) 0.0425(7) 0.0529(8) -0.0011(6) 0.0181(6) 0.0103(6)
C32 0.0453(8) 0.0430(8) 0.0497(8) 0.0026(6) 0.0137(6) 0.0000(6)
C3 0.0598(9) 0.0339(7) 0.0541(9) -0.0067(6) 0.0266(7) 0.0010(6)
C28 0.0373(7) 0.0471(8) 0.0650(10) -0.0037(7) 0.0194(7) -0.0003(6)
C14 0.0361(7) 0.0503(8) 0.0676(10) -0.0048(7) 0.0209(7) -0.0099(6)
C13 0.0313(7) 0.0607(9) 0.0642(9) -0.0010(8) 0.0210(6) 0.0033(6)
C4 0.0784(12) 0.0484(9) 0.0463(8) -0.0139(7) 0.0190(8) -0.0079(8)
C5 0.0618(10) 0.0587(10) 0.0454(8) -0.0072(7) -0.0007(7) -0.0048(8)
C23 0.0348(8) 0.0692(11) 0.0661(11) 0.0112(9) 0.0050(7) -0.0063(7)
C24 0.0601(11) 0.0629(10) 0.0553(10) 0.0012(8) -0.0028(8) -0.0168(8)
C25 0.0694(11) 0.0591(10) 0.0491(9) -0.0102(7) 0.0110(8) -0.0013(8)
C31 0.0744(12) 0.0637(11) 0.0515(9) -0.0095(8) 0.0226(8) -0.0021(9)
C29 0.0509(10) 0.0676(11) 0.0898(14) -0.0083(10) 0.0382(10) 0.0026(8)
C30 0.0815(13) 0.0659(11) 0.0761(12) -0.0133(10) 0.0472(11) 0.0020(10)

loop_
_atom_type_symbol
_atom_type_description
_atom_type_scat_dispersion_real
_atom_type_scat_dispersion_imag
_atom_type_scat_source
C C 0.0181 0.0091 'International Tables Vol C Tables 4.2.6.8 and 6.1.1.4'
H H 0.0000 0.0000 'International Tables Vol C Tables 4.2.6.8 and 6.1.1.4'
Cl Cl 0.3639 0.7018 'International Tables Vol C Tables 4.2.6.8 and 6.1.1.4'
N N 0.0311 0.0180 'International Tables Vol C Tables 4.2.6.8 and 6.1.1.4'
O O 0.0492 0.0322 'International Tables Vol C Tables 4.2.6.8 and 6.1.1.4'
S S 0.3331 0.5567 'International Tables Vol C Tables 4.2.6.8 and 6.1.1.4'

loop_
_geom_angle_atom_site_label_1
_geom_angle_atom_site_label_2
_geom_angle_atom_site_label_3
_geom_angle
C11 S10 C18 91.08(6)
C2 N1 C9 109.92(10)
C2 N1 H1 125.0
C9 N1 H1 125.0
C18 C17 C16 111.50(10)
C18 C17 C8 125.14(11)
C16 C17 C8 123.34(10)
C9 C8 C7 106.98(11)
C9 C8 C17 127.46(11)
C7 C8 C17 125.25(11)
N1 C9 C8 108.59(11)
N1 C9 C21 119.97(11)
C8 C9 C21 131.44(11)
C15 C16 C11 118.86(11)
C15 C16 C17 128.99(11)
C11 C16 C17 112.16(11)
C17 C18 C19 130.64(11)
C17 C18 S10 113.23(9)
C19 C18 S10 116.12(9)
C26 C21 C22 118.08(13)
C26 C21 C9 121.75(12)
C22 C21 C9 120.15(12)
C12 C11 C16 121.47(12)
C12 C11 S10 126.67(10)
C16 C11 S10 111.86(9)
C6 C7 C2 118.83(12)
C6 C7 C8 134.30(12)
C2 C7 C8 106.74(11)
O20 C19 C18 118.50(12)
O20 C19 C27 120.86(12)
C18 C19 C27 120.54(11)
N1 C2 C3 130.03(13)
N1 C2 C7 107.78(11)
C3 C2 C7 122.19(13)
C32 C27 C28 119.56(14)
C32 C27 C19 121.70(12)
C28 C27 C19 118.64(13)
C14 C15 C16 119.48(12)
C14 C15 H15 120.3
C16 C15 H15 120.3
C23 C22 C21 120.48(15)
C23 C22 H22 119.8
C21 C22 H22 119.8
C5 C6 C7 118.69(14)
C5 C6 H6 120.7
C7 C6 H6 120.7
C25 C26 C21 120.40(15)
C25 C26 H26 119.8
C21 C26 H26 119.8
C13 C12 C11 118.10(13)
C13 C12 H12 121.0
C11 C12 H12 121.0
C27 C32 C31 119.87(15)
C27 C32 H32 120.1
C31 C32 H32 120.1
C4 C3 C2 117.44(14)
C4 C3 H3 121.3
C2 C3 H3 121.3
C29 C28 C27 119.75(16)
C29 C28 H28 120.1
C27 C28 H28 120.1
C15 C14 C13 120.68(13)
C15 C14 H14 119.7
C13 C14 H14 119.7
C12 C13 C14 121.37(13)
C12 C13 H13 119.3
C14 C13 H13 119.3
C3 C4 C5 121.46(14)
C3 C4 H4 119.3
C5 C4 H4 119.3
C6 C5 C4 121.32(16)
C6 C5 H5 119.3
C4 C5 H5 119.3
C24 C23 C22 120.69(15)
C24 C23 H23 119.7
C22 C23 H23 119.7
C23 C24 C25 119.50(16)
C23 C24 H24 120.3
C25 C24 H24 120.3
C24 C25 C26 120.84(16)
C24 C25 H25 119.6
C26 C25 H25 119.6
C30 C31 C32 120.05(17)
C30 C31 H31 120.0
C32 C31 H31 120.0
C30 C29 C28 120.51(17)
C30 C29 H29 119.7
C28 C29 H29 119.7
C29 C30 C31 120.25(16)
C29 C30 H30 119.9
C31 C30 H30 119.9

loop_
_geom_bond_atom_site_label_1
_geom_bond_atom_site_label_2
_geom_bond_distance
S10 C11 1.7264(13)
S10 C18 1.7426(12)
O20 C19 1.2283(16)
N1 C2 1.3651(17)
N1 C9 1.3766(16)
N1 H1 0.8600
C17 C18 1.3697(16)
C17 C16 1.4437(16)
C17 C8 1.4693(15)
C8 C9 1.3810(17)
C8 C7 1.4359(18)
C9 C21 1.4692(18)
C16 C15 1.4013(17)
C16 C11 1.4055(17)
C18 C19 1.4746(16)
C21 C26 1.393(2)
C21 C22 1.3980(18)
C11 C12 1.3946(17)
C7 C6 1.3987(19)
C7 C2 1.4075(17)
C19 C27 1.4809(18)
C2 C3 1.3992(19)
C27 C32 1.387(2)
C27 C28 1.3961(19)
C15 C14 1.3761(19)
C15 H15 0.9300
C22 C23 1.386(2)
C22 H22 0.9300
C6 C5 1.382(2)
C6 H6 0.9300
C26 C25 1.385(2)
C26 H26 0.9300
C12 C13 1.375(2)
C12 H12 0.9300
C32 C31 1.388(2)
C32 H32 0.9300
C3 C4 1.368(2)
C3 H3 0.9300
C28 C29 1.379(2)
C28 H28 0.9300
C14 C13 1.392(2)
C14 H14 0.9300
C13 H13 0.9300
C4 C5 1.396(3)
C4 H4 0.9300
C5 H5 0.9300
C23 C24 1.369(3)
C23 H23 0.9300
C24 C25 1.373(3)
C24 H24 0.9300
C25 H25 0.9300
C31 C30 1.378(3)
C31 H31 0.9300
C29 C30 1.372(3)
C29 H29 0.9300
C30 H30 0.9300

loop_
_geom_torsion_atom_site_label_1
_geom_torsion_atom_site_label_2
_geom_torsion_atom_site_label_3
_geom_torsion_atom_site_label_4
_geom_torsion
C18 C17 C8 C9 -50.3(2)
C16 C17 C8 C9 127.82(14)
C18 C17 C8 C7 122.46(15)
C16 C17 C8 C7 -59.48(18)
C2 N1 C9 C8 0.35(14)
C2 N1 C9 C21 -179.77(11)
C7 C8 C9 N1 -0.30(14)
C17 C8 C9 N1 173.47(12)
C7 C8 C9 C21 179.84(12)
C17 C8 C9 C21 -6.4(2)
C18 C17 C16 C15 -178.75(14)
C8 C17 C16 C15 3.0(2)
C18 C17 C16 C11 1.03(16)
C8 C17 C16 C11 -177.27(12)
C16 C17 C18 C19 177.60(13)
C8 C17 C18 C19 -4.1(2)
C16 C17 C18 S10 -3.55(15)
C8 C17 C18 S10 174.72(10)
C11 S10 C18 C17 3.98(11)
C11 S10 C18 C19 -176.99(10)
N1 C9 C21 C26 150.04(13)
C8 C9 C21 C26 -30.1(2)
N1 C9 C21 C22 -28.55(18)
C8 C9 C21 C22 151.30(14)
C15 C16 C11 C12 1.7(2)
C17 C16 C11 C12 -178.06(12)
C15 C16 C11 S10 -178.26(11)
C17 C16 C11 S10 1.93(14)
C18 S10 C11 C12 176.71(13)
C18 S10 C11 C16 -3.29(11)
C9 C8 C7 C6 175.93(15)
C17 C8 C7 C6 2.0(2)
C9 C8 C7 C2 0.16(14)
C17 C8 C7 C2 -173.80(11)
C17 C18 C19 O20 150.28(15)
S10 C18 C19 O20 -28.55(17)
C17 C18 C19 C27 -33.4(2)
S10 C18 C19 C27 147.76(11)
C9 N1 C2 C3 -179.75(14)
C9 N1 C2 C7 -0.25(14)
C6 C7 C2 N1 -176.50(12)
C8 C7 C2 N1 0.05(14)
C6 C7 C2 C3 3.1(2)
C8 C7 C2 C3 179.60(12)
O20 C19 C27 C32 143.23(14)
C18 C19 C27 C32 -33.00(19)
O20 C19 C27 C28 -33.1(2)
C18 C19 C27 C28 150.66(13)
C11 C16 C15 C14 -2.3(2)
C17 C16 C15 C14 177.43(14)
C26 C21 C22 C23 0.1(2)
C9 C21 C22 C23 178.75(13)
C2 C7 C6 C5 -1.8(2)
C8 C7 C6 C5 -177.17(15)
C22 C21 C26 C25 -0.7(2)
C9 C21 C26 C25 -179.31(14)
C16 C11 C12 C13 0.1(2)
S10 C11 C12 C13 -179.87(12)
C28 C27 C32 C31 0.9(2)
C19 C27 C32 C31 -175.37(14)
N1 C2 C3 C4 177.46(14)
C7 C2 C3 C4 -2.0(2)
C32 C27 C28 C29 0.2(2)
C19 C27 C28 C29 176.58(15)
C16 C15 C14 C13 1.1(2)
C11 C12 C13 C14 -1.4(2)
C15 C14 C13 C12 0.8(3)
C2 C3 C4 C5 -0.3(2)
C7 C6 C5 C4 -0.4(3)
C3 C4 C5 C6 1.5(3)
C21 C22 C23 C24 0.2(3)
C22 C23 C24 C25 0.1(3)
C23 C24 C25 C26 -0.7(3)
C21 C26 C25 C24 1.0(3)
C27 C32 C31 C30 -1.3(3)
C27 C28 C29 C30 -0.9(3)
C28 C29 C30 C31 0.6(3)
C32 C31 C30 C29 0.5(3)

loop_
_platon_squeeze_void_nr
_platon_squeeze_void_average_x
_platon_squeeze_void_average_y
_platon_squeeze_void_average_z
_platon_squeeze_void_volume
_platon_squeeze_void_count_electrons
1 0.000 0.000 0.000 220.2 50.0
2 0.000 0.500 0.500 220.3 50.0
